data_2240454
loop_
_publ_author_name
'Camargo, Leandro R. S.'
'Zukerman-Schpector, Julio'
'Deobald, Anna M.'
'Braga, Antonio L.'
'Tiekink, Edward R. T.'

_publ_section_title
;
 Crystal structure of
 4-phenyl-1-{2-[(2,4,6-trimethylphenyl)selanyl]phenyl}-1<i>H</i>-1,2,3-triazole
;
_journal_issue 3
_journal_name_full 'Acta Crystallographica Section E'
_journal_page_first o204
_journal_page_last o205
_journal_paper_doi 10.1107/S2056989015003229
_journal_volume 71
_journal_year 2015
_chemical_formula_iupac 'C23 H21 N3 Se'
_chemical_formula_moiety 'C23 H21 N3 Se'
_chemical_formula_sum 'C23 H21 N3 Se'
_chemical_formula_weight 418.39
_chemical_name_systematic
;
4-Phenyl-1-{2-[(2,4,6-trimethylphenyl)selanyl]phenyl}-1<i>H</i>-1,2,3-triazole
;
_space_group_crystal_system monoclinic
_space_group_IT_number 14
_space_group_name_Hall '-P 2ybc'
_space_group_name_H-M_alt 'P 1 21/c 1'
_symmetry_space_group_name_Hall '-P 2ybc'
_symmetry_space_group_name_H-M 'P 1 21/c 1'
_atom_sites_solution_hydrogens geom
_audit_creation_method SHELXL-2014/6
_cell_angle_alpha 90
_cell_angle_beta 92.231(2)
_cell_angle_gamma 90
_cell_formula_units_Z 4
_cell_length_a 21.3924(4)
_cell_length_b 6.93320(10)
_cell_length_c 12.9204(2)
_cell_measurement_reflns_used 4584
_cell_measurement_temperature 100(2)
_cell_measurement_theta_max 29.2728
_cell_measurement_theta_min 2.4212
_cell_volume 1914.87(5)
_computing_cell_refinement
;
CrysAlis PRO (Agilent, 2011)
;
_computing_data_collection
;
CrysAlis PRO (Agilent, 2011)
;
_computing_data_reduction
;
CrysAlis PRO (Agilent, 2011)
;
_computing_molecular_graphics
;
ORTEP-3 for Windows (Farrugia, 2012) and
DIAMOND (Brandenburg, 2006)
;
_computing_publication_material
;
<i>MarvinSketch</i> (ChemAxon, 2010) and publCIF (Westrip, 2010)
;
_computing_structure_refinement
;
SHELXL2014 (Sheldrick, 2015)
;
_computing_structure_solution
;
SIR2014 (Burla <i>et al.</i>,  2015)
;
_diffrn_ambient_temperature 100(2)
_diffrn_measured_fraction_theta_full 0.999
_diffrn_measured_fraction_theta_max 0.971
_diffrn_measurement_device_type 'Agilent SuperNova CCD'
_diffrn_measurement_method '\w scans'
_diffrn_radiation_type MoK\a
_diffrn_radiation_wavelength 0.71073
_diffrn_reflns_av_R_equivalents 0.0263
_diffrn_reflns_limit_h_max 27
_diffrn_reflns_limit_h_min -25
_diffrn_reflns_limit_k_max 7
_diffrn_reflns_limit_k_min -8
_diffrn_reflns_limit_l_max 12
_diffrn_reflns_limit_l_min -16
_diffrn_reflns_number 9275
_diffrn_reflns_theta_full 25.242
_diffrn_reflns_theta_max 27.491
_diffrn_reflns_theta_min 2.859
_exptl_absorpt_coefficient_mu 1.973
_exptl_absorpt_correction_T_max 1.00000
_exptl_absorpt_correction_T_min 0.80939
_exptl_absorpt_correction_type multi-scan
_exptl_absorpt_process_details
;
(CrysAlis PRO; Agilent, 2011)
;
_exptl_crystal_colour colourless
_exptl_crystal_density_diffrn 1.451
_exptl_crystal_description prism
_exptl_crystal_F_000 856
_exptl_crystal_size_max 0.200
_exptl_crystal_size_mid 0.150
_exptl_crystal_size_min 0.100
_refine_diff_density_max 0.383
_refine_diff_density_min -0.390
_refine_ls_extinction_method none
_refine_ls_goodness_of_fit_ref 1.031
_refine_ls_hydrogen_treatment constr
_refine_ls_matrix_type full
_refine_ls_number_parameters 247
_refine_ls_number_reflns 4252
_refine_ls_number_restraints 0
_refine_ls_restrained_S_all 1.031
_refine_ls_R_factor_all 0.0370
_refine_ls_R_factor_gt 0.0296
_refine_ls_shift/su_max 0.001
_refine_ls_shift/su_mean 0.000
_refine_ls_structure_factor_coef Fsqd
_refine_ls_weighting_details 'w=1/[\s^2^(Fo^2^)+(0.0204P)^2^+1.1744P] where P=(Fo^2^+2Fc^2^)/3'
_refine_ls_weighting_scheme calc
_refine_ls_wR_factor_gt 0.0599
_refine_ls_wR_factor_ref 0.0633
_reflns_number_gt 3740
_reflns_number_total 4252
_reflns_threshold_expression I>2\s(I)
_cod_data_source_file hg5433sup1.cif
_cod_data_source_block I
_cod_database_code 2240454
_cod_database_fobs_code 2240454
_shelx_space_group_comment
;
The symmetry employed for this shelxl refinement is uniquely defined
by the following loop, which should always be used as a source of
symmetry information in preference to the above space-group names.
They are only intended as comments.
;
_shelx_estimated_absorpt_t_min 0.694
_shelx_estimated_absorpt_t_max 0.827
_shelxl_version_number 2014/6

loop_
_space_group_symop_operation_xyz
'x, y, z'
'-x, y+1/2, -z+1/2'
'-x, -y, -z'
'x, -y-1/2, z-1/2'

loop_
_atom_site_type_symbol
_atom_site_label
_atom_site_fract_x
_atom_site_fract_y
_atom_site_fract_z
_atom_site_U_iso_or_equiv
_atom_site_adp_type
_atom_site_calc_flag
_atom_site_occupancy
Se Se 0.76393(2) 0.40426(3) 0.12277(2) 0.01683(7) Uani d 1
N N1 0.65328(7) 0.6076(2) 0.23160(12) 0.0130(3) Uani d 1
N N2 0.65949(7) 0.6956(2) 0.13866(12) 0.0175(4) Uani d 1
N N3 0.60302(7) 0.7185(2) 0.09728(12) 0.0171(3) Uani d 1
C C1 0.83935(8) 0.2521(3) 0.13795(14) 0.0132(4) Uani d 1
C C2 0.84041(9) 0.0834(3) 0.19790(14) 0.0143(4) Uani d 1
C C3 0.89540(9) -0.0249(3) 0.20417(15) 0.0168(4) Uani d 1
H H3 0.8966 -0.1393 0.2447 0.020 Uiso calc 1
C C4 0.94859(9) 0.0300(3) 0.15272(15) 0.0181(4) Uani d 1
C C5 0.94552(9) 0.1966(3) 0.09317(15) 0.0182(4) Uani d 1
H H5 0.9814 0.2347 0.0571 0.022 Uiso calc 1
C C6 0.89188(9) 0.3100(3) 0.08433(14) 0.0157(4) Uani d 1
C C7 0.78440(9) 0.0169(3) 0.25528(16) 0.0192(4) Uani d 1
H H7A 0.7944 -0.1043 0.2912 0.029 Uiso calc 1
H H7B 0.7490 -0.0033 0.2060 0.029 Uiso calc 1
H H7C 0.7734 0.1152 0.3060 0.029 Uiso calc 1
C C8 1.00802(10) -0.0852(4) 0.16441(17) 0.0291(5) Uani d 1
H H8A 0.9984 -0.2228 0.1570 0.044 Uiso calc 1
H H8B 1.0277 -0.0615 0.2330 0.044 Uiso calc 1
H H8C 1.0367 -0.0464 0.1109 0.044 Uiso calc 1
C C9 0.89247(10) 0.4894(3) 0.01805(17) 0.0250(5) Uani d 1
H H9A 0.8830 0.6021 0.0605 0.038 Uiso calc 1
H H9B 0.8609 0.4775 -0.0386 0.038 Uiso calc 1
H H9C 0.9339 0.5050 -0.0107 0.038 Uiso calc 1
C C10 0.76174(8) 0.4997(3) 0.26208(14) 0.0130(4) Uani d 1
C C11 0.81423(9) 0.4896(3) 0.32961(14) 0.0146(4) Uani d 1
H H11 0.8524 0.4401 0.3055 0.017 Uiso calc 1
C C12 0.81130(9) 0.5511(3) 0.43132(15) 0.0153(4) Uani d 1
H H12 0.8473 0.5421 0.4764 0.018 Uiso calc 1
C C13 0.75617(9) 0.6257(3) 0.46787(15) 0.0163(4) Uani d 1
H H13 0.7541 0.6652 0.5381 0.020 Uiso calc 1
C C14 0.70405(9) 0.6421(3) 0.40097(15) 0.0160(4) Uani d 1
H H14 0.6663 0.6954 0.4248 0.019 Uiso calc 1
C C15 0.70724(8) 0.5805(3) 0.29941(14) 0.0123(4) Uani d 1
C C16 0.59254(8) 0.5762(3) 0.24976(15) 0.0145(4) Uani d 1
H H16 0.5756 0.5184 0.3091 0.017 Uiso calc 1
C C17 0.56039(8) 0.6464(3) 0.16345(15) 0.0135(4) Uani d 1
C C18 0.49267(9) 0.6540(3) 0.13925(15) 0.0151(4) Uani d 1
C C19 0.46969(9) 0.7268(3) 0.04465(15) 0.0198(4) Uani d 1
H H19 0.4980 0.7722 -0.0047 0.024 Uiso calc 1
C C20 0.40557(9) 0.7336(3) 0.02211(16) 0.0240(5) Uani d 1
H H20 0.3902 0.7846 -0.0422 0.029 Uiso calc 1
C C21 0.36407(9) 0.6660(3) 0.09340(17) 0.0221(5) Uani d 1
H H21 0.3203 0.6688 0.0775 0.026 Uiso calc 1
C C22 0.38639(9) 0.5945(3) 0.18778(17) 0.0223(4) Uani d 1
H H22 0.3579 0.5493 0.2369 0.027 Uiso calc 1
C C23 0.45047(9) 0.5887(3) 0.21079(16) 0.0186(4) Uani d 1
H H23 0.4655 0.5399 0.2758 0.022 Uiso calc 1

loop_
_atom_site_aniso_label
_atom_site_aniso_U_11
_atom_site_aniso_U_22
_atom_site_aniso_U_33
_atom_site_aniso_U_12
_atom_site_aniso_U_13
_atom_site_aniso_U_23
Se 0.01516(10) 0.02217(11) 0.01296(10) 0.00690(8) -0.00215(7) -0.00303(8)
N1 0.0107(7) 0.0140(8) 0.0142(8) 0.0002(6) 0.0017(6) 0.0018(7)
N2 0.0137(8) 0.0231(9) 0.0157(8) 0.0002(7) 0.0015(6) 0.0047(7)
N3 0.0119(8) 0.0213(9) 0.0182(8) 0.0012(7) 0.0001(6) 0.0031(7)
C1 0.0109(9) 0.0163(9) 0.0121(9) 0.0018(7) -0.0019(7) -0.0050(8)
C2 0.0144(9) 0.0154(9) 0.0131(9) -0.0029(8) 0.0009(7) -0.0050(8)
C3 0.0212(10) 0.0146(9) 0.0145(9) 0.0024(8) -0.0002(8) -0.0005(8)
C4 0.0155(10) 0.0244(11) 0.0141(9) 0.0035(8) -0.0022(7) -0.0044(8)
C5 0.0133(9) 0.0272(11) 0.0142(9) -0.0034(8) 0.0013(7) -0.0026(9)
C6 0.0168(9) 0.0168(10) 0.0134(9) -0.0023(8) -0.0002(7) -0.0020(8)
C7 0.0183(10) 0.0189(10) 0.0208(10) -0.0021(8) 0.0042(8) 0.0006(9)
C8 0.0208(11) 0.0446(14) 0.0218(11) 0.0143(10) 0.0007(9) 0.0016(11)
C9 0.0254(11) 0.0257(11) 0.0241(11) -0.0018(9) 0.0027(9) 0.0078(10)
C10 0.0162(9) 0.0105(9) 0.0124(9) -0.0008(7) 0.0006(7) 0.0003(8)
C11 0.0122(9) 0.0147(9) 0.0167(9) 0.0008(7) 0.0006(7) -0.0013(8)
C12 0.0164(9) 0.0138(9) 0.0154(9) -0.0005(8) -0.0034(7) 0.0011(8)
C13 0.0199(10) 0.0167(10) 0.0125(9) -0.0016(8) 0.0021(7) -0.0013(8)
C14 0.0134(9) 0.0154(9) 0.0196(10) 0.0012(7) 0.0052(8) -0.0007(8)
C15 0.0109(9) 0.0096(9) 0.0165(9) -0.0020(7) 0.0005(7) 0.0032(8)
C16 0.0111(9) 0.0124(9) 0.0201(10) 0.0004(7) 0.0033(7) 0.0009(8)
C17 0.0122(9) 0.0107(9) 0.0178(9) 0.0007(7) 0.0015(7) -0.0014(8)
C18 0.0137(9) 0.0116(9) 0.0199(10) 0.0010(7) 0.0005(8) -0.0027(8)
C19 0.0174(10) 0.0259(11) 0.0162(10) 0.0017(8) 0.0016(8) -0.0032(9)
C20 0.0196(10) 0.0305(12) 0.0215(10) 0.0059(9) -0.0055(8) -0.0053(10)
C21 0.0124(9) 0.0234(11) 0.0300(12) 0.0015(8) -0.0042(8) -0.0089(10)
C22 0.0145(10) 0.0182(10) 0.0344(12) -0.0018(8) 0.0030(9) 0.0016(10)
C23 0.0151(9) 0.0160(10) 0.0245(10) 0.0005(8) -0.0004(8) 0.0048(9)

loop_
_atom_type_symbol
_atom_type_description
_atom_type_scat_dispersion_real
_atom_type_scat_dispersion_imag
_atom_type_scat_source
C C 0.0033 0.0016 'International Tables Vol C Tables 4.2.6.8 and 6.1.1.4'
H H 0.0000 0.0000 'International Tables Vol C Tables 4.2.6.8 and 6.1.1.4'
N N 0.0061 0.0033 'International Tables Vol C Tables 4.2.6.8 and 6.1.1.4'
Se Se -0.0929 2.2259 'International Tables Vol C Tables 4.2.6.8 and 6.1.1.4'

loop_
_geom_angle_atom_site_label_1
_geom_angle_atom_site_label_2
_geom_angle_atom_site_label_3
_geom_angle
C10 Se C1 98.26(8)
C16 N1 N2 110.77(15)
C16 N1 C15 129.16(16)
N2 N1 C15 119.66(14)
N3 N2 N1 107.14(14)
N2 N3 C17 109.07(15)
C6 C1 C2 121.05(16)
C6 C1 Se 118.43(14)
C2 C1 Se 120.48(14)
C3 C2 C1 118.44(17)
C3 C2 C7 119.49(17)
C1 C2 C7 122.06(17)
C4 C3 C2 121.86(18)
C4 C3 H3 119.1
C2 C3 H3 119.1
C5 C4 C3 118.04(17)
C5 C4 C8 121.29(19)
C3 C4 C8 120.65(19)
C4 C5 C6 122.45(18)
C4 C5 H5 118.8
C6 C5 H5 118.8
C5 C6 C1 118.15(18)
C5 C6 C9 119.12(18)
C1 C6 C9 122.73(17)
C2 C7 H7A 109.5
C2 C7 H7B 109.5
H7A C7 H7B 109.5
C2 C7 H7C 109.5
H7A C7 H7C 109.5
H7B C7 H7C 109.5
C4 C8 H8A 109.5
C4 C8 H8B 109.5
H8A C8 H8B 109.5
C4 C8 H8C 109.5
H8A C8 H8C 109.5
H8B C8 H8C 109.5
C6 C9 H9A 109.5
C6 C9 H9B 109.5
H9A C9 H9B 109.5
C6 C9 H9C 109.5
H9A C9 H9C 109.5
H9B C9 H9C 109.5
C15 C10 C11 117.77(17)
C15 C10 Se 120.88(13)
C11 C10 Se 121.34(14)
C12 C11 C10 120.82(17)
C12 C11 H11 119.6
C10 C11 H11 119.6
C11 C12 C13 120.54(17)
C11 C12 H12 119.7
C13 C12 H12 119.7
C12 C13 C14 119.42(18)
C12 C13 H13 120.3
C14 C13 H13 120.3
C15 C14 C13 119.79(17)
C15 C14 H14 120.1
C13 C14 H14 120.1
C14 C15 C10 121.60(17)
C14 C15 N1 118.08(16)
C10 C15 N1 120.30(16)
N1 C16 C17 104.89(16)
N1 C16 H16 127.6
C17 C16 H16 127.6
N3 C17 C16 108.13(16)
N3 C17 C18 121.92(17)
C16 C17 C18 129.94(18)
C23 C18 C19 118.95(17)
C23 C18 C17 120.39(17)
C19 C18 C17 120.66(18)
C20 C19 C18 120.43(19)
C20 C19 H19 119.8
C18 C19 H19 119.8
C21 C20 C19 120.09(19)
C21 C20 H20 120.0
C19 C20 H20 120.0
C22 C21 C20 119.93(18)
C22 C21 H21 120.0
C20 C21 H21 120.0
C21 C22 C23 120.1(2)
C21 C22 H22 119.9
C23 C22 H22 120.0
C22 C23 C18 120.50(19)
C22 C23 H23 119.8
C18 C23 H23 119.8

loop_
_geom_bond_atom_site_label_1
_geom_bond_atom_site_label_2
_geom_bond_distance
Se C10 1.9199(18)
Se C1 1.9311(18)
N1 C16 1.347(2)
N1 N2 1.358(2)
N1 C15 1.434(2)
N2 N3 1.311(2)
N3 C17 1.369(2)
C1 C6 1.402(3)
C1 C2 1.403(3)
C2 C3 1.395(3)
C2 C7 1.506(3)
C3 C4 1.393(3)
C3 H3 0.9500
C4 C5 1.388(3)
C4 C8 1.504(3)
C5 C6 1.392(3)
C5 H5 0.9500
C6 C9 1.510(3)
C7 H7A 0.9800
C7 H7B 0.9800
C7 H7C 0.9800
C8 H8A 0.9800
C8 H8B 0.9800
C8 H8C 0.9800
C9 H9A 0.9800
C9 H9B 0.9800
C9 H9C 0.9800
C10 C15 1.396(3)
C10 C11 1.397(2)
C11 C12 1.385(3)
C11 H11 0.9500
C12 C13 1.387(3)
C12 H12 0.9500
C13 C14 1.389(3)
C13 H13 0.9500
C14 C15 1.384(3)
C14 H14 0.9500
C16 C17 1.376(3)
C16 H16 0.9500
C17 C18 1.471(3)
C18 C23 1.393(3)
C18 C19 1.394(3)
C19 C20 1.392(3)
C19 H19 0.9500
C20 C21 1.385(3)
C20 H20 0.9500
C21 C22 1.384(3)
C21 H21 0.9500
C22 C23 1.392(3)
C22 H22 0.9500
C23 H23 0.9500

loop_
_geom_hbond_atom_site_label_D
_geom_hbond_atom_site_label_H
_geom_hbond_atom_site_label_A
_geom_hbond_site_symmetry_A
_geom_hbond_distance_DH
_geom_hbond_distance_HA
_geom_hbond_distance_DA
_geom_hbond_angle_DHA
C12 H12 Cg1 4_555 0.95 2.68 3.481(2) 143
C7 H7a Cg2 1_545 0.98 2.61 3.492(2) 150
C16 H16 Cg3 2_645 0.95 2.66 3.399(2) 135

loop_
_geom_torsion_atom_site_label_1
_geom_torsion_atom_site_label_2
_geom_torsion_atom_site_label_3
_geom_torsion_atom_site_label_4
_geom_torsion
C16 N1 N2 N3 -0.6(2)
C15 N1 N2 N3 -173.99(15)
N1 N2 N3 C17 0.3(2)
C6 C1 C2 C3 0.8(3)
Se C1 C2 C3 178.16(13)
C6 C1 C2 C7 -179.33(17)
Se C1 C2 C7 -2.0(2)
C1 C2 C3 C4 -0.1(3)
C7 C2 C3 C4 -179.96(18)
C2 C3 C4 C5 -0.6(3)
C2 C3 C4 C8 177.51(18)
C3 C4 C5 C6 0.7(3)
C8 C4 C5 C6 -177.43(18)
C4 C5 C6 C1 0.0(3)
C4 C5 C6 C9 179.89(18)
C2 C1 C6 C5 -0.8(3)
Se C1 C6 C5 -178.15(14)
C2 C1 C6 C9 179.32(18)
Se C1 C6 C9 1.9(2)
C15 C10 C11 C12 2.5(3)
Se C10 C11 C12 -177.11(14)
C10 C11 C12 C13 -0.6(3)
C11 C12 C13 C14 -1.3(3)
C12 C13 C14 C15 1.3(3)
C13 C14 C15 C10 0.7(3)
C13 C14 C15 N1 -177.35(16)
C11 C10 C15 C14 -2.5(3)
Se C10 C15 C14 177.07(14)
C11 C10 C15 N1 175.45(16)
Se C10 C15 N1 -4.9(2)
C16 N1 C15 C14 -43.5(3)
N2 N1 C15 C14 128.46(18)
C16 N1 C15 C10 138.4(2)
N2 N1 C15 C10 -49.6(2)
N2 N1 C16 C17 0.7(2)
C15 N1 C16 C17 173.24(17)
N2 N3 C17 C16 0.1(2)
N2 N3 C17 C18 179.00(17)
N1 C16 C17 N3 -0.5(2)
N1 C16 C17 C18 -179.26(18)
N3 C17 C18 C23 -176.52(18)
C16 C17 C18 C23 2.1(3)
N3 C17 C18 C19 3.3(3)
C16 C17 C18 C19 -178.05(19)
C23 C18 C19 C20 -0.2(3)
C17 C18 C19 C20 179.96(18)
C18 C19 C20 C21 -0.6(3)
C19 C20 C21 C22 1.0(3)
C20 C21 C22 C23 -0.6(3)
C21 C22 C23 C18 -0.2(3)
C19 C18 C23 C22 0.6(3)
C17 C18 C23 C22 -179.55(18)
